data_7033352
loop_
_publ_author_name
'Basu Baul, Tushar S.'
'Kundu, Sajal'
'Singh, Palwinder'
'Shaveta, ?'
'Guedes da Silva, M F\'atima C'

_publ_section_title
;
 Insight into inhibition of the human amyloid beta protein precursor (APP:
 PDB ID ) using (E)-N-(pyridin-2-ylmethylene)arylamine (LR) models:
 structure elucidation of a family of ZnX2-LR complexes.
;
_journal_issue 5
_journal_name_full 'Dalton transactions (Cambridge, England : 2003)'
_journal_page_first 2359
_journal_page_last 2369
_journal_paper_doi 10.1039/c4dt03151b
_journal_volume 44
_journal_year 2015
_chemical_formula_moiety 'C13 H12 Br2 N2 O Zn'
_chemical_formula_sum 'C13 H12 Br2 N2 O Zn'
_chemical_formula_weight 437.44
_chemical_melting_point 542
_chemical_name_systematic
; 
 ? 
;
_space_group_IT_number 14
_symmetry_cell_setting monoclinic
_symmetry_Int_Tables_number 14
_symmetry_space_group_name_Hall '-P 2ybc'
_symmetry_space_group_name_H-M 'P 1 21/c 1'
_atom_sites_solution_hydrogens geom
_atom_sites_solution_primary direct
_atom_sites_solution_secondary difmap
_audit_creation_date 12-Dec-2011
_audit_creation_method SHELXL-97
_audit_update_record
;
2014-09-12 deposited with the CCDC.
2014-12-05 downloaded from the CCDC.
;
_cell_angle_alpha 90.00
_cell_angle_beta 115.788(10)
_cell_angle_gamma 90.00
_cell_formula_units_Z 4
_cell_length_a 8.1266(7)
_cell_length_b 24.5537(15)
_cell_length_c 7.9491(6)
_cell_measurement_reflns_used 9974
_cell_measurement_temperature 160(1)
_cell_measurement_theta_max 30.3614
_cell_measurement_theta_min 2.4759
_cell_volume 1428.2(2)
_computing_cell_refinement 'CrysAlisPro, Version 1.171.35.19 (Agilent Technologies, 2011)'
_computing_data_collection 'CrysAlisPro, Version 1.171.35.19 (Agilent Technologies, 2011)'
_computing_data_reduction 'CrysAlisPro, Version 1.171.35.19 (Agilent Technologies, 2011)'
_computing_molecular_graphics 'ORTEPII (Johnson, 1976)'
_computing_publication_material 'SHELXL97 and PLATON (Spek, 2009)'
_computing_structure_refinement 'SHELXL97 (Sheldrick, 2008)'
_computing_structure_solution 'SHELXS97 (Sheldrick, 2008)'
_diffrn_ambient_temperature 160(1)
_diffrn_detector 'Atlas CCD camera on \k goniostat'
_diffrn_detector_area_resol_mean 10.3801
_diffrn_measured_fraction_theta_full 0.999
_diffrn_measured_fraction_theta_max 0.929
_diffrn_measurement_device_type 'Oxford Diffraction SuperNova, dual radiation diffractometer'
_diffrn_measurement_method '\w scans'
_diffrn_radiation_monochromator mirror
_diffrn_radiation_source 'SuperNova (Mo) X-ray Source'
_diffrn_radiation_type 'Mo K\a'
_diffrn_radiation_wavelength 0.71073
_diffrn_reflns_av_R_equivalents 0.0000
_diffrn_reflns_av_sigmaI/netI 0.0217
_diffrn_reflns_limit_h_max 11
_diffrn_reflns_limit_h_min -11
_diffrn_reflns_limit_k_max 34
_diffrn_reflns_limit_k_min -34
_diffrn_reflns_limit_l_max 11
_diffrn_reflns_limit_l_min -11
_diffrn_reflns_number 30998
_diffrn_reflns_theta_full 27.50
_diffrn_reflns_theta_max 30.61
_diffrn_reflns_theta_min 2.78
_diffrn_standards_decay_% 0
_diffrn_standards_number 0
_exptl_absorpt_coefficient_mu 7.324
_exptl_absorpt_correction_T_max 1.00000
_exptl_absorpt_correction_T_min 0.39425
_exptl_absorpt_correction_type multi-scan
_exptl_absorpt_process_details
;
Empirical absorption correction using spherical harmonics,
 implemented in SCALE3 ABSPACK scaling algorithm.
CrysAlisPro, Version 1.171.35.19 (Agilent Technologies, 2011)
;
_exptl_crystal_colour yellow
_exptl_crystal_density_diffrn 2.034
_exptl_crystal_density_method 'not measured'
_exptl_crystal_description tablet
_exptl_crystal_F_000 848
_exptl_crystal_recrystallization_method 'Re-crystallisation from solvent: MeCN'
_exptl_crystal_size_max 0.30
_exptl_crystal_size_mid 0.25
_exptl_crystal_size_min 0.10
_refine_diff_density_max 1.463
_refine_diff_density_min -1.794
_refine_diff_density_rms 0.223
_refine_ls_extinction_method none
_refine_ls_goodness_of_fit_ref 1.028
_refine_ls_hydrogen_treatment constr
_refine_ls_matrix_type full
_refine_ls_number_parameters 174
_refine_ls_number_reflns 7056
_refine_ls_number_restraints 0
_refine_ls_restrained_S_all 1.028
_refine_ls_R_factor_all 0.0816
_refine_ls_R_factor_gt 0.0653
_refine_ls_shift/su_max 0.001
_refine_ls_shift/su_mean 0.000
_refine_ls_structure_factor_coef Fsqd
_refine_ls_weighting_details 'w=1/[\s^2^(Fo^2^)+(0.1166P)^2^+5.5451P] where P=(Fo^2^+2Fc^2^)/3'
_refine_ls_weighting_scheme calc
_refine_ls_wR_factor_gt 0.1720
_refine_ls_wR_factor_ref 0.1878
_reflns_number_gt 5763
_reflns_number_total 7056
_reflns_threshold_expression 'I > 2\s(I)'
_cod_data_source_file c4dt03151b2.cif
_cod_data_source_block 2
_cod_depositor_comments 'Adding full bibliography for 7033351--7033355.cif.'
_cod_original_cell_volume 1428.18(18)
_cod_database_code 7033352
_cell_oxdiff_twin_number 2

loop_
_symmetry_equiv_pos_as_xyz
'x, y, z'
'-x, y+1/2, -z+1/2'
'-x, -y, -z'
'x, -y-1/2, z-1/2'

loop_
_atom_site_label
_atom_site_type_symbol
_atom_site_fract_x
_atom_site_fract_y
_atom_site_fract_z
_atom_site_U_iso_or_equiv
_atom_site_adp_type
_atom_site_occupancy
_atom_site_symmetry_multiplicity
_atom_site_calc_flag
_atom_site_refinement_flags
Br1 Br 0.03579(7) 0.107167(19) -0.18648(6) 0.02491(14) Uani 1 1 d .
Br2 Br -0.00920(7) 0.10726(2) 0.29340(7) 0.02691(14) Uani 1 1 d .
Zn1 Zn 0.18620(7) 0.111407(19) 0.14461(7) 0.01795(14) Uani 1 1 d .
O1 O 0.1963(4) 0.20934(13) 0.1297(4) 0.0228(7) Uani 1 1 d .
N1 N 0.3472(6) 0.03992(15) 0.2002(5) 0.0215(8) Uani 1 1 d .
N2 N 0.4456(5) 0.13995(14) 0.3258(5) 0.0173(7) Uani 1 1 d .
C1 C 0.5240(6) 0.04794(18) 0.3166(6) 0.0200(9) Uani 1 1 d .
C2 C 0.6508(7) 0.00632(19) 0.3690(7) 0.0262(10) Uani 1 1 d .
H2 H 0.7754 0.0130 0.4509 0.031 Uiso 1 1 calc R
C3 C 0.5913(8) -0.0456(2) 0.2987(8) 0.0314(11) Uani 1 1 d .
H3 H 0.6750 -0.0752 0.3326 0.038 Uiso 1 1 calc R
C4 C 0.4122(8) -0.0536(2) 0.1809(8) 0.0317(11) Uani 1 1 d .
H4 H 0.3693 -0.0888 0.1322 0.038 Uiso 1 1 calc R
C5 C 0.2927(8) -0.0099(2) 0.1326(8) 0.0303(10) Uani 1 1 d .
H5 H 0.1681 -0.0156 0.0487 0.036 Uiso 1 1 calc R
C6 C 0.5722(6) 0.10384(17) 0.3826(7) 0.0199(8) Uani 1 1 d .
H6 H 0.6942 0.1132 0.4655 0.024 Uiso 1 1 calc R
C7 C 0.4795(6) 0.19506(17) 0.3817(6) 0.0170(8) Uani 1 1 d .
C8 C 0.6332(6) 0.21373(19) 0.5350(7) 0.0227(9) Uani 1 1 d .
H8 H 0.7238 0.1887 0.6123 0.027 Uiso 1 1 calc R
C9 C 0.6538(7) 0.2687(2) 0.5746(7) 0.0254(9) Uani 1 1 d .
H9 H 0.7596 0.2815 0.6784 0.031 Uiso 1 1 calc R
C10 C 0.5215(7) 0.3052(2) 0.4643(7) 0.0254(10) Uani 1 1 d .
H10 H 0.5370 0.3429 0.4931 0.031 Uiso 1 1 calc R
C11 C 0.3657(7) 0.28723(18) 0.3114(7) 0.0241(9) Uani 1 1 d .
H11 H 0.2752 0.3123 0.2348 0.029 Uiso 1 1 calc R
C12 C 0.3456(6) 0.23195(18) 0.2731(6) 0.0181(8) Uani 1 1 d .
C13 C 0.0560(7) 0.24503(19) 0.0114(7) 0.0275(10) Uani 1 1 d .
H131 H -0.0454 0.2236 -0.0798 0.041 Uiso 1 1 calc R
H132 H 0.1045 0.2692 -0.0545 0.041 Uiso 1 1 calc R
H133 H 0.0121 0.2669 0.0867 0.041 Uiso 1 1 calc R

loop_
_atom_site_aniso_label
_atom_site_aniso_U_11
_atom_site_aniso_U_22
_atom_site_aniso_U_33
_atom_site_aniso_U_23
_atom_site_aniso_U_13
_atom_site_aniso_U_12
Br1 0.0248(2) 0.0288(3) 0.0176(2) -0.00011(16) 0.00590(18) -0.00252(18)
Br2 0.0265(3) 0.0305(3) 0.0284(3) 0.00262(18) 0.0163(2) 0.00189(18)
Zn1 0.0147(2) 0.0178(2) 0.0187(3) 0.00013(17) 0.0048(2) 0.00041(18)
O1 0.0180(16) 0.0217(15) 0.0237(16) 0.0027(12) 0.0043(13) 0.0024(12)
N1 0.025(2) 0.0151(16) 0.0250(19) -0.0015(14) 0.0113(16) 0.0011(14)
N2 0.0175(17) 0.0148(16) 0.0191(17) 0.0001(13) 0.0075(14) -0.0006(13)
C1 0.019(2) 0.021(2) 0.021(2) -0.0007(16) 0.0098(17) 0.0006(16)
C2 0.024(2) 0.022(2) 0.032(3) -0.0016(18) 0.0111(19) 0.0034(18)
C3 0.035(3) 0.021(2) 0.042(3) 0.003(2) 0.021(2) 0.011(2)
C4 0.034(3) 0.022(2) 0.039(3) -0.008(2) 0.015(2) -0.001(2)
C5 0.028(3) 0.023(2) 0.037(3) -0.006(2) 0.011(2) -0.001(2)
C6 0.0148(19) 0.019(2) 0.023(2) -0.0015(15) 0.0057(17) -0.0026(15)
C7 0.0144(18) 0.0173(18) 0.020(2) -0.0001(15) 0.0086(15) -0.0027(15)
C8 0.020(2) 0.021(2) 0.026(2) 0.0001(17) 0.0089(18) -0.0027(17)
C9 0.025(2) 0.027(2) 0.024(2) -0.0070(18) 0.0102(19) -0.0064(18)
C10 0.030(3) 0.020(2) 0.030(3) -0.0047(18) 0.017(2) -0.0057(18)
C11 0.029(2) 0.017(2) 0.031(2) 0.0018(17) 0.017(2) 0.0027(18)
C12 0.0168(19) 0.0190(19) 0.022(2) -0.0011(16) 0.0112(17) 0.0003(16)
C13 0.024(2) 0.028(2) 0.025(2) 0.0045(18) 0.007(2) 0.007(2)

loop_
_atom_type_symbol
_atom_type_description
_atom_type_number_in_cell
_atom_type_scat_dispersion_real
_atom_type_scat_dispersion_imag
_atom_type_scat_source
C C 52 0.0033 0.0016
; International Tables for Crystallography (1992). 
Vol. C, Tables 4.2.6.8 and 6.1.1.4
;
H H 48 0.0000 0.0000
; International Tables for Crystallography (1992). 
Vol. C, Tables 4.2.6.8 and 6.1.1.4
;
Br Br 8 -0.2901 2.4595
; International Tables for Crystallography (1992). 
Vol. C, Tables 4.2.6.8 and 6.1.1.4
;
N N 8 0.0061 0.0033
; International Tables for Crystallography (1992). 
Vol. C, Tables 4.2.6.8 and 6.1.1.4
;
O O 4 0.0106 0.0060
; International Tables for Crystallography (1992). 
Vol. C, Tables 4.2.6.8 and 6.1.1.4
;
Zn Zn 4 0.2839 1.4301
; International Tables for Crystallography (1992). 
Vol. C, Tables 4.2.6.8 and 6.1.1.4
;

loop_
_geom_angle_atom_site_label_1
_geom_angle_atom_site_label_2
_geom_angle_atom_site_label_3
_geom_angle
N2 Zn1 N1 77.75(15)
N2 Zn1 Br2 111.47(10)
N1 Zn1 Br2 110.42(11)
N2 Zn1 Br1 131.11(10)
N1 Zn1 Br1 99.70(11)
Br2 Zn1 Br1 114.82(3)
N2 Zn1 O1 69.74(12)
N1 Zn1 O1 143.71(13)
Br2 Zn1 O1 96.44(8)
Br1 Zn1 O1 90.08(8)
C12 O1 C13 117.8(4)
C12 O1 Zn1 113.6(3)
C13 O1 Zn1 127.8(3)
C5 N1 C1 118.7(4)
C5 N1 Zn1 127.6(4)
C1 N1 Zn1 113.6(3)
C6 N2 C7 122.3(4)
C6 N2 Zn1 115.2(3)
C7 N2 Zn1 122.6(3)
N1 C1 C2 122.3(4)
N1 C1 C6 115.1(4)
C2 C1 C6 122.6(4)
C1 C2 C3 118.3(5)
C1 C2 H2 120.9
C3 C2 H2 120.9
C4 C3 C2 119.3(5)
C4 C3 H3 120.4
C2 C3 H3 120.4
C3 C4 C5 119.4(5)
C3 C4 H4 120.3
C5 C4 H4 120.3
N1 C5 C4 122.0(5)
N1 C5 H5 119.0
C4 C5 H5 119.0
N2 C6 C1 118.3(4)
N2 C6 H6 120.8
C1 C6 H6 120.8
C12 C7 C8 119.5(4)
C12 C7 N2 115.8(4)
C8 C7 N2 124.7(4)
C9 C8 C7 119.7(5)
C9 C8 H8 120.1
C7 C8 H8 120.1
C8 C9 C10 120.4(5)
C8 C9 H9 119.8
C10 C9 H9 119.8
C9 C10 C11 120.7(4)
C9 C10 H10 119.7
C11 C10 H10 119.7
C12 C11 C10 118.5(5)
C12 C11 H11 120.7
C10 C11 H11 120.7
O1 C12 C11 123.9(4)
O1 C12 C7 115.0(4)
C11 C12 C7 121.1(4)
O1 C13 H131 109.5
O1 C13 H132 109.5
H131 C13 H132 109.5
O1 C13 H133 109.5
H131 C13 H133 109.5
H132 C13 H133 109.5

loop_
_geom_bond_atom_site_label_1
_geom_bond_atom_site_label_2
_geom_bond_distance
Br1 Zn1 2.3734(7)
Br2 Zn1 2.3590(7)
Zn1 N2 2.090(4)
Zn1 N1 2.118(4)
Zn1 O1 2.411(3)
O1 C12 1.370(5)
O1 C13 1.421(5)
N1 C5 1.332(6)
N1 C1 1.343(6)
N2 C6 1.282(6)
N2 C7 1.413(5)
C1 C2 1.380(6)
C1 C6 1.461(6)
C2 C3 1.392(7)
C2 H2 0.9500
C3 C4 1.359(8)
C3 H3 0.9500
C4 C5 1.385(7)
C4 H4 0.9500
C5 H5 0.9500
C6 H6 0.9500
C7 C12 1.390(6)
C7 C8 1.390(6)
C8 C9 1.379(7)
C8 H8 0.9500
C9 C10 1.381(7)
C9 H9 0.9500
C10 C11 1.391(7)
C10 H10 0.9500
C11 C12 1.385(6)
C11 H11 0.9500
C13 H131 0.9800
C13 H132 0.9800
C13 H133 0.9800

loop_
_geom_torsion_atom_site_label_1
_geom_torsion_atom_site_label_2
_geom_torsion_atom_site_label_3
_geom_torsion_atom_site_label_4
_geom_torsion
N2 Zn1 O1 C12 -14.1(3)
N1 Zn1 O1 C12 -41.9(4)
Br2 Zn1 O1 C12 96.4(3)
Br1 Zn1 O1 C12 -148.6(3)
N2 Zn1 O1 C13 176.6(4)
N1 Zn1 O1 C13 148.8(4)
Br2 Zn1 O1 C13 -72.9(4)
Br1 Zn1 O1 C13 42.1(4)
N2 Zn1 N1 C5 -179.3(4)
Br2 Zn1 N1 C5 72.1(4)
Br1 Zn1 N1 C5 -49.1(4)
O1 Zn1 N1 C5 -152.7(4)
N2 Zn1 N1 C1 0.0(3)
Br2 Zn1 N1 C1 -108.6(3)
Br1 Zn1 N1 C1 130.2(3)
O1 Zn1 N1 C1 26.6(4)
N1 Zn1 N2 C6 -0.1(3)
Br2 Zn1 N2 C6 107.3(3)
Br1 Zn1 N2 C6 -92.3(3)
O1 Zn1 N2 C6 -163.7(4)
N1 Zn1 N2 C7 179.8(3)
Br2 Zn1 N2 C7 -72.9(3)
Br1 Zn1 N2 C7 87.5(3)
O1 Zn1 N2 C7 16.2(3)
C5 N1 C1 C2 -0.3(7)
Zn1 N1 C1 C2 -179.7(4)
C5 N1 C1 C6 179.4(4)
Zn1 N1 C1 C6 0.0(5)
N1 C1 C2 C3 -0.4(7)
C6 C1 C2 C3 179.9(4)
C1 C2 C3 C4 0.4(8)
C2 C3 C4 C5 0.3(8)
C1 N1 C5 C4 1.0(8)
Zn1 N1 C5 C4 -179.7(4)
C3 C4 C5 N1 -1.0(9)
C7 N2 C6 C1 -179.7(4)
Zn1 N2 C6 C1 0.1(5)
N1 C1 C6 N2 -0.1(6)
C2 C1 C6 N2 179.7(4)
C6 N2 C7 C12 163.0(4)
Zn1 N2 C7 C12 -16.8(5)
C6 N2 C7 C8 -17.6(7)
Zn1 N2 C7 C8 162.5(3)
C12 C7 C8 C9 -1.9(7)
N2 C7 C8 C9 178.8(4)
C7 C8 C9 C10 0.9(7)
C8 C9 C10 C11 -0.2(7)
C9 C10 C11 C12 0.5(7)
C13 O1 C12 C11 1.4(6)
Zn1 O1 C12 C11 -169.0(3)
C13 O1 C12 C7 -178.8(4)
Zn1 O1 C12 C7 10.7(4)
C10 C11 C12 O1 178.2(4)
C10 C11 C12 C7 -1.6(7)
C8 C7 C12 O1 -177.5(4)
N2 C7 C12 O1 1.9(5)
C8 C7 C12 C11 2.2(6)
N2 C7 C12 C11 -178.4(4)

loop_
_cell_oxdiff_twin_id
_cell_oxdiff_twin_matrix_11
_cell_oxdiff_twin_matrix_12
_cell_oxdiff_twin_matrix_13
_cell_oxdiff_twin_matrix_21
_cell_oxdiff_twin_matrix_22
_cell_oxdiff_twin_matrix_23
_cell_oxdiff_twin_matrix_31
_cell_oxdiff_twin_matrix_32
_cell_oxdiff_twin_matrix_33
1 1.0000 0.0000 0.0000 0.0000 1.0000 0.0000 0.0000 0.0000 1.0000
2 0.9995 0.0001 0.8896 0.0003 -0.9996 -0.0002 0.0004 -0.0001 -0.9998

loop_
_diffrn_oxdiff_twin_id
_diffrn_oxdiff_twin_ratio
_diffrn_oxdiff_twin_reflns_isolated
_diffrn_oxdiff_twin_reflns_overlapped
1 0.5133 12656 5704
2 0.4867 12638 5704
